data_7213651
loop_
_publ_author_name
'Eshtiagh-Hosseini, Hossein'
'Mirzaei, Masoud'
'Zarghami, Sara'
'Bauz\'a, Antonio'
'Frontera, Antonio'
'Mague, Joel T.'
'Habibi, Morteza'
'Shamsipur, Mojtaba'

_publ_section_title
;
 Crystal engineering with coordination compounds of
 2,6-dicarboxy-4-hydroxypyridine and 9-aminoacridine fragments driven by
 different nature of the face-to-face \p&#x22EF;\p stacking
;
_journal_issue 7
_journal_name_full CrystEngComm
_journal_page_first 1359
_journal_paper_doi 10.1039/c3ce41730a
_journal_volume 16
_journal_year 2014
_chemical_formula_moiety 'C14 H6 Co N2 O10, 2(C13 H11 N2), 3(H2 O)'
_chemical_formula_sum 'C40 H34 Co N6 O13'
_chemical_formula_weight 865.66
_chemical_name_systematic
; 
 ? 
;
_space_group_IT_number 14
_symmetry_cell_setting monoclinic
_symmetry_space_group_name_Hall '-P 2ybc'
_symmetry_space_group_name_H-M 'P 1 21/c 1'
_atom_sites_solution_hydrogens geom
_atom_sites_solution_primary heavy
_atom_sites_solution_secondary difmap
_audit_creation_method SHELXL-97
_cell_angle_alpha 90.00
_cell_angle_beta 104.379(3)
_cell_angle_gamma 90.00
_cell_formula_units_Z 4
_cell_length_a 10.574(3)
_cell_length_b 23.672(6)
_cell_length_c 14.903(4)
_cell_measurement_reflns_used 9891
_cell_measurement_temperature 100(2)
_cell_measurement_theta_max 28.34
_cell_measurement_theta_min 2.30
_cell_volume 3613.5(17)
_computing_cell_refinement 'Bruker SAINT (Bruker-AXS, 2009)'
_computing_data_collection 'Bruker APEX2 (Bruker-AXS, 2010)'
_computing_data_reduction 'Bruker SAINT (Bruker-AXS, 2009)'
_computing_molecular_graphics 'Bruker SHELXTL (Bruker-AXS, 2008)'
_computing_publication_material 'Bruker SHELXTL (Bruker-AXS, 2008)'
_computing_structure_refinement 'SHELXL (Sheldrick, 2008)'
_computing_structure_solution 'SHELXS (Sheldrick, 2008)'
_diffrn_ambient_temperature 100(2)
_diffrn_measured_fraction_theta_full 0.992
_diffrn_measured_fraction_theta_max 0.992
_diffrn_measurement_device_type 'Bruker Smart APEX CCD'
_diffrn_measurement_method '\f and \w scans'
_diffrn_radiation_monochromator graphite
_diffrn_radiation_source 'fine-focus sealed tube'
_diffrn_radiation_type MoK\a
_diffrn_radiation_wavelength 0.71073
_diffrn_reflns_av_R_equivalents 0.0584
_diffrn_reflns_av_sigmaI/netI 0.0372
_diffrn_reflns_limit_h_max 14
_diffrn_reflns_limit_h_min -14
_diffrn_reflns_limit_k_max 31
_diffrn_reflns_limit_k_min -31
_diffrn_reflns_limit_l_max 19
_diffrn_reflns_limit_l_min -19
_diffrn_reflns_number 63175
_diffrn_reflns_theta_full 28.41
_diffrn_reflns_theta_max 28.41
_diffrn_reflns_theta_min 2.17
_exptl_absorpt_coefficient_mu 0.557
_exptl_absorpt_correction_T_max 0.9781
_exptl_absorpt_correction_T_min 0.7873
_exptl_absorpt_correction_type multi-scan
_exptl_absorpt_process_details 'SADABS (Sheldrick, 2009)'
_exptl_crystal_colour yellow
_exptl_crystal_density_diffrn 1.591
_exptl_crystal_density_method 'not measured'
_exptl_crystal_description Plate
_exptl_crystal_F_000 1788
_exptl_crystal_size_max 0.28
_exptl_crystal_size_mid 0.14
_exptl_crystal_size_min 0.04
_refine_diff_density_max 0.448
_refine_diff_density_min -0.339
_refine_diff_density_rms 0.067
_refine_ls_extinction_method none
_refine_ls_goodness_of_fit_ref 1.023
_refine_ls_hydrogen_treatment constr
_refine_ls_matrix_type full
_refine_ls_number_parameters 541
_refine_ls_number_reflns 9000
_refine_ls_number_restraints 0
_refine_ls_restrained_S_all 1.023
_refine_ls_R_factor_all 0.0485
_refine_ls_R_factor_gt 0.0350
_refine_ls_shift/su_max 0.002
_refine_ls_shift/su_mean 0.000
_refine_ls_structure_factor_coef Fsqd
_refine_ls_weighting_details 'calc w=1/[\s^2^(Fo^2^)+(0.0406P)^2^+2.1516P] where P=(Fo^2^+2Fc^2^)/3'
_refine_ls_weighting_scheme calc
_refine_ls_wR_factor_gt 0.0838
_refine_ls_wR_factor_ref 0.0924
_reflns_number_gt 7263
_reflns_number_total 9000
_reflns_threshold_expression >2\s(I)
_cod_data_source_file c3ce41730a.txt
_cod_data_source_block 2
_cod_depositor_comments
;
The following automatic conversions were performed:

'_symmetry_cell_setting' value 'Monoclinic' changed to 'monoclinic'
according to
/usr/data/users/saulius/automatic-downloads/current/RSC/lib/dictionaries/cif_core.dic
dictionary named 'cif_core.dic' version 2.4.2 from 2011-04-26.

Automatic conversion script
Id: cif_fix_values 2281 2013-09-26 08:29:07Z andrius 
;
_cod_original_cell_volume 3613.6(16)
_cod_original_sg_symbol_H-M P2(1)/c
_cod_database_code 7213651

loop_
_symmetry_equiv_pos_as_xyz
'x, y, z'
'-x, y+1/2, -z+1/2'
'-x, -y, -z'
'x, -y-1/2, z-1/2'

loop_
_atom_site_label
_atom_site_type_symbol
_atom_site_fract_x
_atom_site_fract_y
_atom_site_fract_z
_atom_site_U_iso_or_equiv
_atom_site_adp_type
_atom_site_occupancy
_atom_site_symmetry_multiplicity
_atom_site_calc_flag
_atom_site_refinement_flags
Co1 Co 0.67498(2) 0.499817(9) 0.766908(14) 0.01054(6) Uani 1 1 d .
O1 O 0.77630(11) 0.44909(5) 0.68648(8) 0.0140(2) Uani 1 1 d .
O2 O 0.53357(11) 0.56743(5) 0.77991(8) 0.0138(2) Uani 1 1 d .
O3 O 0.81351(11) 0.44045(5) 0.54514(8) 0.0170(2) Uani 1 1 d .
O4 O 0.37920(11) 0.61953(5) 0.68559(8) 0.0152(2) Uani 1 1 d .
O5 O 0.53791(11) 0.61681(5) 0.39054(8) 0.0152(2) Uani 1 1 d .
H5O H 0.5362 0.5984 0.3420 0.018 Uiso 1 1 d R
O6 O 0.85381(11) 0.53826(5) 0.84214(8) 0.0144(2) Uani 1 1 d .
O7 O 0.51647(11) 0.44108(5) 0.75733(8) 0.0143(2) Uani 1 1 d .
O8 O 0.95226(11) 0.56795(5) 0.98576(8) 0.0150(2) Uani 1 1 d .
O9 O 0.39229(11) 0.40276(5) 0.84327(8) 0.0184(3) Uani 1 1 d .
O10 O 0.68072(11) 0.45769(5) 1.16999(8) 0.0178(3) Uani 1 1 d .
H10O H 0.6092 0.4447 1.1758 0.021 Uiso 1 1 d R
N1 N 0.62746(12) 0.53547(5) 0.64037(9) 0.0105(3) Uani 1 1 d .
N2 N 0.68728(12) 0.47757(5) 0.89925(9) 0.0105(3) Uani 1 1 d .
C1 C 0.76467(15) 0.46443(7) 0.60306(11) 0.0121(3) Uani 1 1 d .
C2 C 0.67949(14) 0.51618(7) 0.57295(11) 0.0112(3) Uani 1 1 d .
C3 C 0.65183(15) 0.54090(7) 0.48603(11) 0.0120(3) Uani 1 1 d .
H3 H 0.6887 0.5265 0.4387 0.014 Uiso 1 1 calc R
C4 C 0.56784(15) 0.58777(6) 0.46967(10) 0.0114(3) Uani 1 1 d .
C5 C 0.50983(14) 0.60568(6) 0.53950(11) 0.0117(3) Uani 1 1 d .
H5 H 0.4492 0.6360 0.5291 0.014 Uiso 1 1 calc R
C6 C 0.54256(14) 0.57829(6) 0.62356(11) 0.0104(3) Uani 1 1 d .
C7 C 0.47926(14) 0.59044(6) 0.70201(11) 0.0110(3) Uani 1 1 d .
C8 C 0.87224(14) 0.53840(6) 0.93018(11) 0.0119(3) Uani 1 1 d .
C9 C 0.78012(14) 0.50085(6) 0.96699(11) 0.0110(3) Uani 1 1 d .
C10 C 0.78156(15) 0.49373(6) 1.05900(11) 0.0122(3) Uani 1 1 d .
H10 H 0.8496 0.5094 1.1065 0.015 Uiso 1 1 calc R
C11 C 0.68017(15) 0.46280(7) 1.08087(11) 0.0127(3) Uani 1 1 d .
C12 C 0.58179(15) 0.43987(6) 1.00904(11) 0.0120(3) Uani 1 1 d .
H12 H 0.5114 0.4192 1.0220 0.014 Uiso 1 1 calc R
C13 C 0.59008(14) 0.44822(6) 0.91944(11) 0.0111(3) Uani 1 1 d .
C14 C 0.48929(15) 0.42836(7) 0.83382(11) 0.0124(3) Uani 1 1 d .
N3 N -0.00585(13) 0.79803(6) 0.19148(9) 0.0133(3) Uani 1 1 d .
H3N H -0.0197 0.8358 0.1948 0.016 Uiso 1 1 d R
N4 N 0.03705(14) 0.62466(6) 0.19260(11) 0.0211(3) Uani 1 1 d .
H4A H -0.0247 0.6029 0.1547 0.025 Uiso 1 1 d R
H4B H 0.1080 0.6073 0.2295 0.025 Uiso 1 1 d R
C15 C 0.10763(15) 0.77484(7) 0.24113(11) 0.0125(3) Uani 1 1 d .
C16 C 0.20778(16) 0.81088(7) 0.29005(11) 0.0153(3) Uani 1 1 d .
H16 H 0.1947 0.8506 0.2892 0.018 Uiso 1 1 calc R
C17 C 0.32346(16) 0.78823(7) 0.33851(11) 0.0173(3) Uani 1 1 d .
H17 H 0.3910 0.8125 0.3711 0.021 Uiso 1 1 calc R
C18 C 0.34391(16) 0.72935(7) 0.34084(11) 0.0170(3) Uani 1 1 d .
H18 H 0.4249 0.7143 0.3748 0.020 Uiso 1 1 calc R
C19 C 0.24767(15) 0.69386(7) 0.29448(11) 0.0151(3) Uani 1 1 d .
H19 H 0.2623 0.6542 0.2966 0.018 Uiso 1 1 calc R
C20 C 0.12617(15) 0.71562(7) 0.24319(11) 0.0125(3) Uani 1 1 d .
C21 C 0.02330(15) 0.68018(7) 0.19198(11) 0.0130(3) Uani 1 1 d .
C22 C -0.09485(15) 0.70651(7) 0.13924(11) 0.0124(3) Uani 1 1 d .
C23 C -0.20326(16) 0.67546(7) 0.08854(11) 0.0159(3) Uani 1 1 d .
H23 H -0.1989 0.6354 0.0872 0.019 Uiso 1 1 calc R
C24 C -0.31471(16) 0.70234(8) 0.04123(12) 0.0180(3) Uani 1 1 d .
H24 H -0.3872 0.6809 0.0080 0.022 Uiso 1 1 calc R
C25 C -0.32201(16) 0.76154(8) 0.04177(12) 0.0192(4) Uani 1 1 d .
H25 H -0.3990 0.7798 0.0077 0.023 Uiso 1 1 calc R
C26 C -0.22012(15) 0.79324(7) 0.09058(12) 0.0162(3) Uani 1 1 d .
H26 H -0.2263 0.8333 0.0907 0.019 Uiso 1 1 calc R
C27 C -0.10548(15) 0.76614(7) 0.14086(11) 0.0128(3) Uani 1 1 d .
N5 N 0.98118(12) 0.82027(6) 0.42914(9) 0.0124(3) Uani 1 1 d .
H5N H 0.9798 0.8584 0.4368 0.015 Uiso 1 1 d R
N6 N 1.00067(13) 0.64632(6) 0.41400(10) 0.0151(3) Uani 1 1 d .
H6A H 1.0766 0.6279 0.4393 0.018 Uiso 1 1 d R
H6B H 0.9335 0.6268 0.3769 0.018 Uiso 1 1 d R
C28 C 1.09076(15) 0.79338(7) 0.47862(11) 0.0119(3) Uani 1 1 d .
C29 C 1.19584(15) 0.82620(7) 0.52931(11) 0.0141(3) Uani 1 1 d .
H29 H 1.1904 0.8663 0.5279 0.017 Uiso 1 1 calc R
C30 C 1.30585(16) 0.79998(7) 0.58061(11) 0.0155(3) Uani 1 1 d .
H30 H 1.3771 0.8221 0.6140 0.019 Uiso 1 1 calc R
C31 C 1.31422(16) 0.74058(7) 0.58429(11) 0.0152(3) Uani 1 1 d .
H31 H 1.3896 0.7228 0.6217 0.018 Uiso 1 1 calc R
C32 C 1.21363(15) 0.70839(7) 0.53390(11) 0.0136(3) Uani 1 1 d .
H32 H 1.2205 0.6684 0.5363 0.016 Uiso 1 1 calc R
C33 C 1.09976(14) 0.73381(6) 0.47845(11) 0.0114(3) Uani 1 1 d .
C34 C 0.99294(14) 0.70160(7) 0.42250(11) 0.0115(3) Uani 1 1 d .
C35 C 0.87664(14) 0.73174(7) 0.37559(11) 0.0114(3) Uani 1 1 d .
C36 C 0.76366(15) 0.70330(7) 0.32490(11) 0.0150(3) Uani 1 1 d .
H36 H 0.7639 0.6633 0.3208 0.018 Uiso 1 1 calc R
C37 C 0.65415(15) 0.73276(7) 0.28176(12) 0.0163(3) Uani 1 1 d .
H37 H 0.5788 0.7132 0.2481 0.020 Uiso 1 1 calc R
C38 C 0.65346(16) 0.79214(7) 0.28739(12) 0.0168(3) Uani 1 1 d .
H38 H 0.5769 0.8123 0.2576 0.020 Uiso 1 1 calc R
C39 C 0.76099(15) 0.82126(7) 0.33491(11) 0.0148(3) Uani 1 1 d .
H39 H 0.7595 0.8614 0.3374 0.018 Uiso 1 1 calc R
C40 C 0.87431(15) 0.79131(7) 0.38027(11) 0.0119(3) Uani 1 1 d .
O11 O 0.05083(12) 0.41229(5) 0.30058(9) 0.0212(3) Uani 1 1 d .
H11A H 0.0704 0.4310 0.2581 0.025 Uiso 1 1 d R
H11B H -0.0008 0.4329 0.3205 0.025 Uiso 1 1 d R
O12 O 0.84498(11) 0.45548(5) 0.36743(8) 0.0193(3) Uani 1 1 d .
H12A H 0.8384 0.4526 0.4223 0.023 Uiso 1 1 d R
H12B H 0.7865 0.4352 0.3342 0.023 Uiso 1 1 d R
O13 O 0.16509(12) 0.43291(5) 0.70818(9) 0.0255(3) Uani 1 1 d .
H13A H 0.2360 0.4301 0.7486 0.031 Uiso 1 1 d R
H13B H 0.1669 0.4674 0.6955 0.031 Uiso 1 1 d R

loop_
_atom_site_aniso_label
_atom_site_aniso_U_11
_atom_site_aniso_U_22
_atom_site_aniso_U_33
_atom_site_aniso_U_23
_atom_site_aniso_U_13
_atom_site_aniso_U_12
Co1 0.01195(11) 0.01144(11) 0.00822(11) 0.00183(8) 0.00252(7) 0.00047(7)
O1 0.0172(5) 0.0133(5) 0.0120(6) 0.0037(4) 0.0045(4) 0.0041(4)
O2 0.0163(5) 0.0145(6) 0.0113(5) 0.0019(4) 0.0049(4) 0.0019(4)
O3 0.0199(6) 0.0175(6) 0.0150(6) 0.0018(5) 0.0068(5) 0.0076(5)
O4 0.0164(5) 0.0142(6) 0.0167(6) 0.0015(5) 0.0072(4) 0.0047(4)
O5 0.0234(6) 0.0134(6) 0.0082(5) 0.0013(4) 0.0029(4) 0.0036(4)
O6 0.0143(5) 0.0169(6) 0.0126(6) 0.0030(4) 0.0043(4) -0.0019(4)
O7 0.0172(6) 0.0160(6) 0.0092(5) -0.0004(4) 0.0020(4) -0.0031(4)
O8 0.0136(5) 0.0129(5) 0.0170(6) 0.0000(5) 0.0010(4) -0.0032(4)
O9 0.0160(6) 0.0219(6) 0.0156(6) 0.0030(5) 0.0008(4) -0.0076(5)
O10 0.0185(6) 0.0270(7) 0.0085(6) 0.0010(5) 0.0043(4) -0.0063(5)
N1 0.0112(6) 0.0097(6) 0.0105(6) -0.0002(5) 0.0024(5) 0.0001(5)
N2 0.0102(6) 0.0106(6) 0.0103(6) 0.0013(5) 0.0020(5) -0.0001(5)
C1 0.0117(7) 0.0113(7) 0.0129(8) 0.0002(6) 0.0025(6) -0.0006(5)
C2 0.0096(7) 0.0111(7) 0.0125(7) 0.0002(6) 0.0021(5) -0.0001(5)
C3 0.0132(7) 0.0131(7) 0.0103(7) -0.0012(6) 0.0041(6) 0.0004(6)
C4 0.0141(7) 0.0109(7) 0.0083(7) -0.0005(6) 0.0008(5) -0.0015(5)
C5 0.0117(7) 0.0094(7) 0.0132(8) 0.0003(6) 0.0015(5) 0.0008(5)
C6 0.0101(7) 0.0104(7) 0.0106(7) -0.0007(6) 0.0026(5) -0.0012(5)
C7 0.0125(7) 0.0086(7) 0.0122(7) -0.0010(6) 0.0039(6) -0.0023(5)
C8 0.0106(7) 0.0099(7) 0.0151(8) 0.0024(6) 0.0027(6) 0.0018(5)
C9 0.0105(7) 0.0090(7) 0.0135(7) 0.0010(6) 0.0026(5) 0.0003(5)
C10 0.0122(7) 0.0119(7) 0.0112(7) -0.0004(6) 0.0006(5) -0.0006(5)
C11 0.0149(7) 0.0123(7) 0.0110(7) 0.0013(6) 0.0033(6) 0.0022(6)
C12 0.0135(7) 0.0112(7) 0.0122(8) 0.0022(6) 0.0047(6) 0.0003(5)
C13 0.0113(7) 0.0083(7) 0.0133(8) 0.0008(6) 0.0025(6) 0.0012(5)
C14 0.0129(7) 0.0116(7) 0.0120(8) 0.0002(6) 0.0014(6) 0.0011(6)
N3 0.0140(6) 0.0104(6) 0.0155(7) 0.0000(5) 0.0036(5) 0.0005(5)
N4 0.0175(7) 0.0120(7) 0.0295(8) 0.0023(6) -0.0025(6) -0.0004(5)
C15 0.0134(7) 0.0157(8) 0.0094(7) 0.0008(6) 0.0046(6) 0.0007(6)
C16 0.0181(8) 0.0147(8) 0.0142(8) -0.0010(6) 0.0058(6) -0.0032(6)
C17 0.0165(8) 0.0222(9) 0.0128(8) -0.0017(7) 0.0029(6) -0.0052(6)
C18 0.0139(7) 0.0239(9) 0.0123(8) 0.0022(7) 0.0014(6) 0.0008(6)
C19 0.0153(7) 0.0161(8) 0.0140(8) 0.0031(6) 0.0035(6) 0.0019(6)
C20 0.0133(7) 0.0143(8) 0.0107(7) 0.0008(6) 0.0044(6) 0.0000(6)
C21 0.0142(7) 0.0134(8) 0.0116(7) 0.0020(6) 0.0037(6) -0.0011(6)
C22 0.0131(7) 0.0122(7) 0.0122(7) 0.0014(6) 0.0035(6) 0.0003(6)
C23 0.0168(8) 0.0159(8) 0.0151(8) -0.0006(6) 0.0039(6) -0.0017(6)
C24 0.0137(7) 0.0241(9) 0.0150(8) -0.0021(7) 0.0013(6) -0.0031(6)
C25 0.0143(8) 0.0256(9) 0.0163(8) 0.0017(7) 0.0011(6) 0.0044(6)
C26 0.0160(8) 0.0159(8) 0.0165(8) 0.0023(6) 0.0035(6) 0.0038(6)
C27 0.0133(7) 0.0150(8) 0.0107(7) 0.0008(6) 0.0039(6) 0.0000(6)
N5 0.0131(6) 0.0081(6) 0.0151(7) 0.0005(5) 0.0019(5) 0.0006(5)
N6 0.0126(6) 0.0106(6) 0.0196(7) 0.0004(5) -0.0004(5) 0.0010(5)
C28 0.0127(7) 0.0137(8) 0.0100(7) 0.0017(6) 0.0041(6) 0.0018(6)
C29 0.0166(8) 0.0116(7) 0.0142(8) -0.0001(6) 0.0042(6) -0.0010(6)
C30 0.0155(7) 0.0173(8) 0.0129(8) -0.0009(6) 0.0018(6) -0.0025(6)
C31 0.0141(7) 0.0171(8) 0.0133(8) 0.0007(6) 0.0014(6) 0.0023(6)
C32 0.0148(7) 0.0125(7) 0.0137(8) 0.0007(6) 0.0040(6) 0.0016(6)
C33 0.0117(7) 0.0108(7) 0.0124(7) -0.0002(6) 0.0041(6) 0.0003(5)
C34 0.0115(7) 0.0120(7) 0.0110(7) 0.0013(6) 0.0031(6) 0.0005(5)
C35 0.0119(7) 0.0116(7) 0.0112(7) 0.0006(6) 0.0037(5) 0.0006(5)
C36 0.0151(7) 0.0117(7) 0.0176(8) -0.0007(6) 0.0032(6) 0.0000(6)
C37 0.0131(7) 0.0165(8) 0.0178(8) -0.0004(6) 0.0009(6) -0.0014(6)
C38 0.0146(7) 0.0170(8) 0.0170(8) 0.0024(6) 0.0005(6) 0.0045(6)
C39 0.0164(8) 0.0117(7) 0.0158(8) 0.0009(6) 0.0032(6) 0.0035(6)
C40 0.0125(7) 0.0124(7) 0.0113(7) 0.0004(6) 0.0039(6) 0.0010(6)
O11 0.0259(6) 0.0152(6) 0.0272(7) 0.0045(5) 0.0153(5) 0.0013(5)
O12 0.0194(6) 0.0243(7) 0.0142(6) -0.0015(5) 0.0043(5) -0.0015(5)
O13 0.0207(6) 0.0160(6) 0.0322(8) -0.0010(5) -0.0076(5) -0.0026(5)

loop_
_atom_type_symbol
_atom_type_description
_atom_type_scat_dispersion_real
_atom_type_scat_dispersion_imag
_atom_type_scat_source
C C 0.0033 0.0016 'International Tables Vol C Tables 4.2.6.8 and 6.1.1.4'
H H 0.0000 0.0000 'International Tables Vol C Tables 4.2.6.8 and 6.1.1.4'
N N 0.0061 0.0033 'International Tables Vol C Tables 4.2.6.8 and 6.1.1.4'
O O 0.0106 0.0060 'International Tables Vol C Tables 4.2.6.8 and 6.1.1.4'
Co Co 0.3494 0.9721 'International Tables Vol C Tables 4.2.6.8 and 6.1.1.4'

loop_
_geom_angle_atom_site_label_1
_geom_angle_atom_site_label_2
_geom_angle_atom_site_label_3
_geom_angle
N1 Co1 N2 165.37(5)
N1 Co1 O6 107.11(5)
N2 Co1 O6 76.41(5)
N1 Co1 O7 101.50(5)
N2 Co1 O7 75.89(5)
O6 Co1 O7 151.39(4)
N1 Co1 O1 75.88(5)
N2 Co1 O1 118.54(5)
O6 Co1 O1 91.80(5)
O7 Co1 O1 95.13(5)
N1 Co1 O2 76.34(5)
N2 Co1 O2 89.09(5)
O6 Co1 O2 99.96(5)
O7 Co1 O2 86.65(5)
O1 Co1 O2 151.95(4)
C1 O1 Co1 116.29(10)
C7 O2 Co1 112.66(10)
C4 O5 H5O 116.3
C8 O6 Co1 115.30(10)
C14 O7 Co1 115.86(10)
C11 O10 H10O 110.8
C6 N1 C2 120.00(13)
C6 N1 Co1 119.59(10)
C2 N1 Co1 120.41(10)
C13 N2 C9 120.35(14)
C13 N2 Co1 119.37(10)
C9 N2 Co1 119.17(11)
O3 C1 O1 126.21(14)
O3 C1 C2 118.63(14)
O1 C1 C2 115.15(13)
N1 C2 C3 121.78(14)
N1 C2 C1 112.13(13)
C3 C2 C1 126.05(14)
C2 C3 C4 118.29(14)
C2 C3 H3 120.9
C4 C3 H3 120.9
O5 C4 C5 116.75(14)
O5 C4 C3 124.19(14)
C5 C4 C3 119.06(14)
C6 C5 C4 118.48(14)
C6 C5 H5 120.8
C4 C5 H5 120.8
N1 C6 C5 122.24(14)
N1 C6 C7 113.91(13)
C5 C6 C7 123.69(14)
O4 C7 O2 125.83(14)
O4 C7 C6 118.36(14)
O2 C7 C6 115.77(13)
O8 C8 O6 126.23(15)
O8 C8 C9 118.73(14)
O6 C8 C9 114.94(13)
N2 C9 C10 121.64(14)
N2 C9 C8 112.61(14)
C10 C9 C8 125.57(14)
C9 C10 C11 118.37(14)
C9 C10 H10 120.8
C11 C10 H10 120.8
O10 C11 C10 117.70(14)
O10 C11 C12 122.97(14)
C10 C11 C12 119.31(15)
C13 C12 C11 118.13(14)
C13 C12 H12 120.9
C11 C12 H12 120.9
N2 C13 C12 122.15(14)
N2 C13 C14 112.98(14)
C12 C13 C14 124.80(14)
O9 C14 O7 126.65(15)
O9 C14 C13 119.17(14)
O7 C14 C13 114.17(14)
C15 N3 C27 122.32(14)
C15 N3 H3N 120.0
C27 N3 H3N 117.6
C21 N4 H4A 119.8
C21 N4 H4B 121.7
H4A N4 H4B 118.5
N3 C15 C16 118.95(15)
N3 C15 C20 120.72(14)
C16 C15 C20 120.33(14)
C17 C16 C15 119.58(15)
C17 C16 H16 120.2
C15 C16 H16 120.2
C16 C17 C18 120.86(15)
C16 C17 H17 119.6
C18 C17 H17 119.6
C19 C18 C17 120.32(15)
C19 C18 H18 119.8
C17 C18 H18 119.8
C18 C19 C20 120.65(16)
C18 C19 H19 119.7
C20 C19 H19 119.7
C15 C20 C19 118.27(14)
C15 C20 C21 119.04(14)
C19 C20 C21 122.68(15)
N4 C21 C20 120.68(14)
N4 C21 C22 120.82(14)
C20 C21 C22 118.50(14)
C23 C22 C27 118.05(14)
C23 C22 C21 123.02(15)
C27 C22 C21 118.88(14)
C24 C23 C22 120.90(16)
C24 C23 H23 119.5
C22 C23 H23 119.5
C23 C24 C25 120.14(15)
C23 C24 H24 119.9
C25 C24 H24 119.9
C26 C25 C24 120.96(16)
C26 C25 H25 119.5
C24 C25 H25 119.5
C25 C26 C27 119.57(16)
C25 C26 H26 120.2
C27 C26 H26 120.2
N3 C27 C26 119.12(15)
N3 C27 C22 120.54(14)
C26 C27 C22 120.34(15)
C28 N5 C40 122.14(14)
C28 N5 H5N 115.6
C40 N5 H5N 121.8
C34 N6 H6A 120.4
C34 N6 H6B 120.2
H6A N6 H6B 119.0
N5 C28 C29 118.80(14)
N5 C28 C33 120.81(14)
C29 C28 C33 120.39(14)
C30 C29 C28 119.69(15)
C30 C29 H29 120.2
C28 C29 H29 120.2
C29 C30 C31 120.63(15)
C29 C30 H30 119.7
C31 C30 H30 119.7
C32 C31 C30 120.05(15)
C32 C31 H31 120.0
C30 C31 H31 120.0
C31 C32 C33 121.03(15)
C31 C32 H32 119.5
C33 C32 H32 119.5
C28 C33 C32 118.13(14)
C28 C33 C34 118.99(14)
C32 C33 C34 122.88(14)
N6 C34 C35 120.63(14)
N6 C34 C33 121.41(14)
C35 C34 C33 117.97(14)
C40 C35 C36 118.58(14)
C40 C35 C34 119.53(14)
C36 C35 C34 121.89(14)
C37 C36 C35 120.82(15)
C37 C36 H36 119.6
C35 C36 H36 119.6
C36 C37 C38 119.81(15)
C36 C37 H37 120.1
C38 C37 H37 120.1
C39 C38 C37 121.21(15)
C39 C38 H38 119.4
C37 C38 H38 119.4
C38 C39 C40 119.50(15)
C38 C39 H39 120.2
C40 C39 H39 120.2
N5 C40 C39 119.63(14)
N5 C40 C35 120.31(14)
C39 C40 C35 120.06(14)
H11A O11 H11B 105.2
H12A O12 H12B 107.6
H13A O13 H13B 100.0

loop_
_geom_bond_atom_site_label_1
_geom_bond_atom_site_label_2
_geom_bond_distance
Co1 N1 2.0125(14)
Co1 N2 2.0141(14)
Co1 O6 2.1467(12)
Co1 O7 2.1552(12)
Co1 O1 2.1597(12)
Co1 O2 2.2315(12)
O1 C1 1.271(2)
O2 C7 1.2819(19)
O3 C1 1.2471(19)
O4 C7 1.2350(19)
O5 C4 1.3334(19)
O5 H5O 0.8400
O6 C8 1.278(2)
O7 C14 1.279(2)
O8 C8 1.2422(19)
O9 C14 1.2292(19)
O10 C11 1.332(2)
O10 H10O 0.8401
N1 C6 1.3359(19)
N1 C2 1.340(2)
N2 C13 1.335(2)
N2 C9 1.340(2)
C1 C2 1.521(2)
C2 C3 1.385(2)
C3 C4 1.404(2)
C3 H3 0.9500
C4 C5 1.399(2)
C5 C6 1.376(2)
C5 H5 0.9500
C6 C7 1.512(2)
C8 C9 1.518(2)
C9 C10 1.378(2)
C10 C11 1.402(2)
C10 H10 0.9500
C11 C12 1.403(2)
C12 C13 1.374(2)
C12 H12 0.9500
C13 C14 1.520(2)
N3 C15 1.359(2)
N3 C27 1.362(2)
N3 H3N 0.9100
N4 C21 1.322(2)
N4 H4A 0.9099
N4 H4B 0.9100
C15 C16 1.413(2)
C15 C20 1.415(2)
C16 C17 1.366(2)
C16 H16 0.9500
C17 C18 1.409(2)
C17 H17 0.9500
C18 C19 1.367(2)
C18 H18 0.9500
C19 C20 1.419(2)
C19 H19 0.9500
C20 C21 1.434(2)
C21 C22 1.442(2)
C22 C23 1.412(2)
C22 C27 1.417(2)
C23 C24 1.370(2)
C23 H23 0.9500
C24 C25 1.404(3)
C24 H24 0.9500
C25 C26 1.365(2)
C25 H25 0.9500
C26 C27 1.411(2)
C26 H26 0.9500
N5 C28 1.3665(19)
N5 C40 1.367(2)
N5 H5N 0.9100
N6 C34 1.319(2)
N6 H6A 0.9100
N6 H6B 0.9100
C28 C29 1.411(2)
C28 C33 1.413(2)
C29 C30 1.372(2)
C29 H29 0.9500
C30 C31 1.409(2)
C30 H30 0.9500
C31 C32 1.371(2)
C31 H31 0.9500
C32 C33 1.414(2)
C32 H32 0.9500
C33 C34 1.444(2)
C34 C35 1.443(2)
C35 C40 1.412(2)
C35 C36 1.415(2)
C36 C37 1.368(2)
C36 H36 0.9500
C37 C38 1.408(2)
C37 H37 0.9500
C38 C39 1.367(2)
C38 H38 0.9500
C39 C40 1.412(2)
C39 H39 0.9500
O11 H11A 0.8400
O11 H11B 0.8400
O12 H12A 0.8399
O12 H12B 0.8400
O13 H13A 0.8399
O13 H13B 0.8400

loop_
_geom_hbond_atom_site_label_D
_geom_hbond_atom_site_label_H
_geom_hbond_atom_site_label_A
_geom_hbond_distance_DH
_geom_hbond_distance_HA
_geom_hbond_distance_DA
_geom_hbond_angle_DHA
_geom_hbond_site_symmetry_A
O5 H5O O7 0.84 1.72 2.5366(17) 163 3_666
O10 H10O O2 0.84 1.81 2.6241(17) 161 3_667
N3 H3N O11 0.91 1.84 2.7537(19) 179 2
N4 H4B O1 0.91 2.02 2.9024(18) 162 3_666
N5 H5N O8 0.91 1.94 2.8172(18) 161 4_575
N6 H6A O3 0.91 1.97 2.8030(18) 151 3_766
N6 H6B O13 0.91 2.01 2.8844(19) 161 3_666
O11 H11A O6 0.84 2.00 2.8242(17) 167 3_666
O11 H11B O12 0.84 2.00 2.8024(18) 160 1_455
O12 H12A O3 0.84 1.94 2.7728(18) 175 .
O12 H12B O4 0.84 2.14 2.9098(17) 152 3_666
O13 H13A O9 0.84 2.00 2.8165(18) 166 .
O13 H13B O12 0.84 2.04 2.8638(19) 166 3_666
